data_7230284
loop_
_publ_author_name
'Cindri\'c, Marina'
'Stilinovi\'c, Vladimir'
'Rub\<ci\'c, Mirta'
'Medak, Glorija'
'\<Si\<sak Jung, Dubravka'
'Vrdoljak, Vi\<snja'

_publ_section_title
;
 Supramolecular assembly of oxalatomolybdates controlled by the hydrogen
 bonding potential of Co(iii)-ammine cations
;
_journal_issue 13
_journal_name_full CrystEngComm
_journal_page_first 1889
_journal_paper_doi 10.1039/C7CE02205K
_journal_volume 20
_journal_year 2018
_chemical_formula_sum 'C20 H60 Co2 Mo4 N12 O33'
_chemical_formula_weight 1498.42
_space_group_crystal_system monoclinic
_space_group_IT_number 14
_space_group_name_Hall '-P 2ybc'
_space_group_name_H-M_alt 'P 1 21/c 1'
_symmetry_space_group_name_Hall '-P 2ybc'
_symmetry_space_group_name_H-M 'P 1 21/c 1'
_atom_sites_solution_hydrogens mixed
_audit_creation_method SHELXL-2014/7
_audit_update_record
;
2017-10-12 deposited with the CCDC.
2018-02-16 downloaded from the CCDC.
;
_cell_angle_alpha 90
_cell_angle_beta 87.737(6)
_cell_angle_gamma 90
_cell_formula_units_Z 2
_cell_length_a 13.5099(10)
_cell_length_b 17.5536(10)
_cell_length_c 9.9621(8)
_cell_measurement_reflns_used 2499
_cell_measurement_temperature 295(2)
_cell_measurement_theta_max 35.9511
_cell_measurement_theta_min 3.7517
_cell_volume 2360.6(3)
_computing_structure_refinement 'SHELXL-2014/7 (Sheldrick, 2014)'
_diffrn_ambient_temperature 295(2)
_diffrn_detector_area_resol_mean 16.3426
_diffrn_measured_fraction_theta_full 0.988
_diffrn_measured_fraction_theta_max 0.988
_diffrn_measurement_device_type 'Oxford Diffraction Xcalibur Kappa CCD'
_diffrn_radiation_monochromator graphite
_diffrn_radiation_source 'Enhance (Mo) X-ray Source'
_diffrn_radiation_type 'Mo K\a'
_diffrn_radiation_wavelength 0.7107
_diffrn_reflns_av_R_equivalents 0.0555
_diffrn_reflns_av_unetI/netI 0.1267
_diffrn_reflns_Laue_measured_fraction_full 0.988
_diffrn_reflns_Laue_measured_fraction_max 0.988
_diffrn_reflns_limit_h_max 12
_diffrn_reflns_limit_h_min -16
_diffrn_reflns_limit_k_max 12
_diffrn_reflns_limit_k_min -20
_diffrn_reflns_limit_l_max 9
_diffrn_reflns_limit_l_min -11
_diffrn_reflns_number 9053
_diffrn_reflns_point_group_measured_fraction_full 0.988
_diffrn_reflns_point_group_measured_fraction_max 0.988
_diffrn_reflns_theta_full 24.995
_diffrn_reflns_theta_max 24.995
_diffrn_reflns_theta_min 3.763
_exptl_absorpt_coefficient_mu 1.830
_exptl_absorpt_correction_T_max 1.00000
_exptl_absorpt_correction_T_min 0.69753
_exptl_absorpt_correction_type multi-scan
_exptl_absorpt_process_details
;
CrysAlis RED, Oxford Diffraction Ltd.,
Version 1.171.32.29 (release 10-06-2008 CrysAlis171 .NET)
(compiled Jun 10 2008,16:49:55)
Empirical absorption correction using spherical harmonics,
 implemented in SCALE3 ABSPACK scaling algorithm.
;
_exptl_crystal_colour yellow
_exptl_crystal_density_diffrn 2.108
_exptl_crystal_description needle
_exptl_crystal_F_000 1500
_exptl_crystal_size_max 0.24
_exptl_crystal_size_mid 0.07
_exptl_crystal_size_min 0.04
_refine_diff_density_max 1.294
_refine_diff_density_min -0.927
_refine_diff_density_rms 0.145
_refine_ls_extinction_method none
_refine_ls_goodness_of_fit_ref 0.893
_refine_ls_hydrogen_treatment mixed
_refine_ls_matrix_type full
_refine_ls_number_parameters 343
_refine_ls_number_reflns 4106
_refine_ls_number_restraints 36
_refine_ls_restrained_S_all 0.915
_refine_ls_R_factor_all 0.1009
_refine_ls_R_factor_gt 0.0534
_refine_ls_shift/su_max 0.001
_refine_ls_shift/su_mean 0.000
_refine_ls_structure_factor_coef Fsqd
_refine_ls_weighting_details 'w=1/[\s^2^(Fo^2^)+(0.0704P)^2^] where P=(Fo^2^+2Fc^2^)/3'
_refine_ls_weighting_scheme calc
_refine_ls_wR_factor_gt 0.1317
_refine_ls_wR_factor_ref 0.1406
_reflns_Friedel_coverage 0.000
_reflns_number_gt 2202
_reflns_number_total 4106
_reflns_threshold_expression 'I > 2\s(I)'
_cod_data_source_file c7ce02205k2.cif
_cod_data_source_block 4
_cod_depositor_comments 'Adding full bibliography for 7230277--7230284.cif.'
_cod_database_code 7230284
_shelx_shelxl_version_number 2014/7
_shelx_space_group_comment
;
The symmetry employed for this shelxl refinement is uniquely defined
by the following loop, which should always be used as a source of
symmetry information in preference to the above space-group names.
They are only intended as comments.
;

loop_
_space_group_symop_operation_xyz
'x, y, z'
'-x, y+1/2, -z+1/2'
'-x, -y, -z'
'x, -y-1/2, z-1/2'

loop_
_atom_site_label
_atom_site_type_symbol
_atom_site_fract_x
_atom_site_fract_y
_atom_site_fract_z
_atom_site_U_iso_or_equiv
_atom_site_adp_type
_atom_site_occupancy
_atom_site_site_symmetry_order
_atom_site_calc_flag
_atom_site_refinement_flags_posn
_atom_site_refinement_flags_adp
_atom_site_refinement_flags_occupancy
O10 O 0.5124(10) 0.5178(6) 0.4800(13) 0.037(3) Uani 0.5 1 d . U P
O2 O 0.1271(5) 0.7078(6) 0.6501(8) 0.095(3) Uani 1 1 d . . .
O3 O 0.1030(6) 0.5587(5) 0.6286(9) 0.093(3) Uani 1 1 d . . .
O11 O 0.3923(6) 0.5698(5) 0.3083(9) 0.094(3) Uani 1 1 d D U .
O16 O -0.2565(5) 0.7131(3) 0.5067(7) 0.0476(17) Uani 1 1 d D . .
H1W H -0.231(6) 0.6661(19) 0.472(6) 0.071 Uiso 1 1 d D U .
H2W H -0.283(6) 0.688(3) 0.584(4) 0.071 Uiso 1 1 d D U .
O17 O 0.3747(10) 0.7529(7) 0.3331(13) 0.165(5) Uani 1 1 d D U .
H3W H 0.413(6) 0.732(4) 0.402(6) 0.248 Uiso 1 1 d D U .
H4W H 0.375(10) 0.7051(16) 0.288(5) 0.248 Uiso 1 1 d D U .
O1 O 0.1736(6) 0.7246(4) 0.3742(8) 0.072(2) Uani 1 1 d D . .
Mo1 Mo 0.13826(6) 0.63438(5) 0.53766(8) 0.0404(3) Uani 1 1 d . . .
Co1 Co 0.75419(8) 0.93384(6) 0.49659(11) 0.0255(3) Uani 1 1 d . . .
Mo3 Mo 0.37804(6) 0.54818(6) 0.47218(9) 0.0560(3) Uani 1 1 d . . .
O6 O 0.0134(4) 0.5572(4) 0.1782(6) 0.0437(17) Uani 1 1 d . . .
O12 O 0.3818(4) 0.5533(3) 0.6924(6) 0.0370(15) Uani 1 1 d . . .
O15 O 0.4907(5) 0.5689(4) 0.8491(6) 0.0494(18) Uani 1 1 d . . .
N3 N 0.6634(5) 1.0190(4) 0.4631(7) 0.0383(19) Uani 1 1 d . . .
H3A H 0.6323 1.0108 0.3873 0.057 Uiso 1 1 calc R U .
H3B H 0.6180 1.0224 0.5300 0.057 Uiso 1 1 calc R U .
N6 N 0.8573(5) 0.8563(4) 0.5168(8) 0.041(2) Uani 1 1 d . . .
H6A H 0.8940 0.8676 0.5863 0.062 Uiso 1 1 calc R U .
H6B H 0.8297 0.8108 0.5313 0.062 Uiso 1 1 calc R U .
N1 N 0.6493(5) 0.8588(4) 0.4754(7) 0.0358(18) Uani 1 1 d . . .
H1A H 0.6144 0.8703 0.4042 0.054 Uiso 1 1 calc R U .
H1B H 0.6755 0.8127 0.4627 0.054 Uiso 1 1 calc R U .
O8 O 0.2707(4) 0.6221(3) 0.5137(6) 0.0392(15) Uani 1 1 d . . .
N2 N 0.7185(5) 0.9274(4) 0.6889(7) 0.0382(19) Uani 1 1 d . . .
H2A H 0.7730 0.9213 0.7352 0.057 Uiso 1 1 calc R U .
H2B H 0.6892 0.9704 0.7160 0.057 Uiso 1 1 calc R U .
N4 N 0.8496(5) 1.0145(4) 0.5348(8) 0.0395(19) Uani 1 1 d . . .
H4A H 0.8814 1.0029 0.6086 0.059 Uiso 1 1 calc R U .
H4B H 0.8942 1.0184 0.4669 0.059 Uiso 1 1 calc R U .
O5 O 0.1161(4) 0.5706(4) 0.3481(6) 0.0412(16) Uani 1 1 d . . .
O7 O -0.1190(4) 0.6465(4) 0.3227(6) 0.0511(19) Uani 1 1 d . . .
N5 N 0.7906(5) 0.9293(4) 0.3020(7) 0.0408(19) Uani 1 1 d . . .
H5A H 0.7363 0.9261 0.2545 0.061 Uiso 1 1 calc R U .
H5B H 0.8234 0.9713 0.2769 0.061 Uiso 1 1 calc R U .
C3 C 0.4587(6) 0.5823(5) 0.7386(8) 0.031(2) Uani 1 1 d . . .
C10 C 0.9198(7) 0.8551(6) 0.3910(9) 0.043(2) Uani 1 1 d . . .
H10A H 0.9663 0.8972 0.3900 0.052 Uiso 1 1 calc R U .
H10B H 0.9570 0.8079 0.3844 0.052 Uiso 1 1 calc R U .
C4 C 0.5151(7) 0.6377(6) 0.6432(9) 0.039(2) Uani 1 1 d . . .
O4 O -0.0048(4) 0.6615(4) 0.4735(7) 0.057(2) Uani 1 1 d . . .
O14 O 0.5905(5) 0.6682(4) 0.6830(6) 0.0505(18) Uani 1 1 d . . .
O13 O 0.4744(5) 0.6481(4) 0.5312(7) 0.061(2) Uani 1 1 d D . .
C5 C 0.5842(6) 0.8590(5) 0.5979(9) 0.039(2) Uani 1 1 d . . .
H5C H 0.5446 0.8129 0.6029 0.047 Uiso 1 1 calc R U .
H5D H 0.5401 0.9026 0.5981 0.047 Uiso 1 1 calc R U .
C2 C 0.0369(6) 0.5813(5) 0.2880(9) 0.033(2) Uani 1 1 d . . .
C7 C 0.7204(7) 1.0910(5) 0.4524(9) 0.038(2) Uani 1 1 d . . .
H7A H 0.7505 1.0965 0.3629 0.046 Uiso 1 1 calc R U .
H7B H 0.6774 1.1344 0.4705 0.046 Uiso 1 1 calc R U .
C1 C -0.0361(6) 0.6328(5) 0.3656(9) 0.038(2) Uani 1 1 d . . .
C8 C 0.7978(7) 1.0867(5) 0.5534(10) 0.042(3) Uani 1 1 d . . .
H8A H 0.8439 1.1287 0.5415 0.050 Uiso 1 1 calc R U .
H8B H 0.7678 1.0895 0.6434 0.050 Uiso 1 1 calc R U .
C6 C 0.6515(6) 0.8632(6) 0.7146(9) 0.043(2) Uani 1 1 d . . .
H6C H 0.6131 0.8710 0.7978 0.051 Uiso 1 1 calc R U .
H6D H 0.6888 0.8162 0.7218 0.051 Uiso 1 1 calc R U .
O9 O 0.3014(6) 0.4686(4) 0.4754(9) 0.078(2) Uani 1 1 d . U .
C9 C 0.8535(7) 0.8617(6) 0.2779(10) 0.049(3) Uani 1 1 d . . .
H9A H 0.8127 0.8164 0.2721 0.058 Uiso 1 1 calc R U .
H9B H 0.8920 0.8672 0.1942 0.058 Uiso 1 1 calc R U .
H1O H 0.164(6) 0.736(5) 0.282(3) 0.073 Uiso 1 1 d D U .
H2O H 0.235(3) 0.752(4) 0.371(7) 0.073 Uiso 1 1 d D U .

loop_
_atom_site_aniso_label
_atom_site_aniso_U_11
_atom_site_aniso_U_22
_atom_site_aniso_U_33
_atom_site_aniso_U_23
_atom_site_aniso_U_13
_atom_site_aniso_U_12
O10 0.036(4) 0.039(4) 0.038(4) 0.000(2) -0.003(2) 0.002(2)
O2 0.058(5) 0.149(8) 0.079(6) -0.069(6) -0.032(5) 0.037(5)
O3 0.049(5) 0.137(8) 0.092(7) 0.054(6) -0.001(5) -0.016(5)
O11 0.078(4) 0.120(4) 0.084(4) -0.009(3) -0.011(3) 0.016(3)
O16 0.049(4) 0.028(3) 0.065(5) -0.003(3) 0.010(4) -0.001(3)
O17 0.167(6) 0.155(6) 0.172(6) 0.000(4) 0.012(4) -0.011(4)
O1 0.074(6) 0.065(5) 0.081(6) 0.032(5) -0.027(5) -0.011(4)
Mo1 0.0274(4) 0.0637(6) 0.0302(5) -0.0071(4) -0.0050(3) 0.0093(4)
Co1 0.0216(6) 0.0313(6) 0.0235(6) 0.0007(6) -0.0010(5) 0.0001(6)
Mo3 0.0334(5) 0.0943(8) 0.0414(6) -0.0253(5) -0.0152(4) 0.0275(5)
O6 0.040(4) 0.054(4) 0.036(4) -0.017(3) 0.003(3) 0.001(3)
O12 0.021(3) 0.043(4) 0.048(4) 0.004(3) -0.007(3) -0.008(3)
O15 0.040(4) 0.073(5) 0.036(4) 0.010(4) -0.007(3) -0.016(4)
N3 0.043(5) 0.055(5) 0.017(4) -0.002(4) -0.001(3) 0.003(4)
N6 0.032(4) 0.038(5) 0.054(5) -0.003(4) -0.009(4) 0.002(4)
N1 0.029(4) 0.048(5) 0.030(4) -0.003(4) -0.001(3) 0.002(4)
O8 0.029(3) 0.050(4) 0.038(4) 0.003(3) -0.004(3) 0.010(3)
N2 0.040(5) 0.042(5) 0.032(4) 0.007(4) -0.005(4) 0.005(4)
N4 0.035(5) 0.039(5) 0.044(5) 0.003(4) -0.003(4) 0.003(4)
O5 0.028(3) 0.052(4) 0.044(4) -0.014(3) -0.008(3) 0.010(3)
O7 0.031(4) 0.073(5) 0.050(4) -0.023(4) -0.014(3) 0.015(3)
N5 0.036(5) 0.049(5) 0.037(5) 0.003(4) 0.003(4) 0.000(4)
C3 0.037(5) 0.035(6) 0.022(5) 0.004(4) -0.004(4) -0.002(4)
C10 0.042(6) 0.050(6) 0.037(6) -0.003(5) 0.009(5) 0.009(5)
C4 0.032(5) 0.053(6) 0.032(5) -0.009(5) 0.006(4) 0.000(5)
O4 0.029(4) 0.090(6) 0.050(5) -0.031(4) -0.002(3) 0.015(4)
O14 0.049(4) 0.061(5) 0.042(4) -0.004(3) -0.002(3) -0.026(4)
O13 0.040(4) 0.104(6) 0.040(4) 0.031(4) -0.002(3) -0.012(4)
C5 0.030(5) 0.042(6) 0.046(6) 0.013(5) -0.002(4) -0.005(5)
C2 0.033(5) 0.036(6) 0.029(5) 0.002(4) 0.001(4) -0.007(4)
C7 0.043(6) 0.035(6) 0.037(6) 0.010(4) -0.003(5) -0.001(5)
C1 0.031(5) 0.041(6) 0.042(6) -0.008(5) -0.003(4) 0.004(5)
C8 0.037(6) 0.031(6) 0.057(7) -0.007(5) -0.002(5) -0.004(4)
C6 0.035(5) 0.060(7) 0.032(5) 0.005(5) 0.009(4) -0.001(5)
O9 0.073(4) 0.075(4) 0.090(4) -0.023(3) -0.032(3) 0.000(3)
C9 0.038(6) 0.055(7) 0.051(6) -0.013(5) 0.014(5) 0.006(5)

loop_
_atom_type_symbol
_atom_type_description
_atom_type_scat_dispersion_real
_atom_type_scat_dispersion_imag
_atom_type_scat_source
C C 0.0033 0.0016 'International Tables Vol C Tables 4.2.6.8 and 6.1.1.4'
H H 0.0000 0.0000 'International Tables Vol C Tables 4.2.6.8 and 6.1.1.4'
N N 0.0061 0.0033 'International Tables Vol C Tables 4.2.6.8 and 6.1.1.4'
O O 0.0106 0.0060 'International Tables Vol C Tables 4.2.6.8 and 6.1.1.4'
Co Co 0.3494 0.9721 'International Tables Vol C Tables 4.2.6.8 and 6.1.1.4'
Mo Mo -1.6832 0.6857 'International Tables Vol C Tables 4.2.6.8 and 6.1.1.4'

loop_
_geom_angle_atom_site_label_1
_geom_angle_atom_site_label_2
_geom_angle_atom_site_label_3
_geom_angle
_geom_angle_site_symmetry_1
_geom_angle_site_symmetry_3
O10 O10 Mo3 81.9(19) 3_666 .
O10 O10 Mo3 74.0(18) 3_666 3_666
Mo3 O10 Mo3 155.9(6) . 3_666
O3 Mo1 O2 103.2(5) . .
O3 Mo1 O8 103.7(3) . .
O2 Mo1 O8 103.7(3) . .
O3 Mo1 O4 95.7(3) . .
O2 Mo1 O4 88.3(3) . .
O8 Mo1 O4 154.0(3) . .
O3 Mo1 O5 90.9(4) . .
O2 Mo1 O5 157.4(3) . .
O8 Mo1 O5 89.6(2) . .
O4 Mo1 O5 72.6(2) . .
O3 Mo1 O1 167.7(4) . .
O2 Mo1 O1 87.5(4) . .
O8 Mo1 O1 79.2(3) . .
O4 Mo1 O1 78.4(3) . .
O5 Mo1 O1 77.1(3) . .
N1 Co1 N2 85.1(3) . .
N1 Co1 N4 173.3(3) . .
N2 Co1 N4 89.5(3) . .
N1 Co1 N6 93.7(3) . .
N2 Co1 N6 90.4(3) . .
N4 Co1 N6 90.4(3) . .
N1 Co1 N3 92.0(3) . .
N2 Co1 N3 94.5(3) . .
N4 Co1 N3 84.5(3) . .
N6 Co1 N3 172.8(3) . .
N1 Co1 N5 91.2(3) . .
N2 Co1 N5 174.4(3) . .
N4 Co1 N5 94.5(3) . .
N6 Co1 N5 85.6(3) . .
N3 Co1 N5 89.8(3) . .
O11 Mo3 O9 104.2(4) . .
O11 Mo3 O10 91.7(5) . .
O9 Mo3 O10 110.1(4) . .
O11 Mo3 O10 108.2(5) . 3_666
O9 Mo3 O10 88.6(4) . 3_666
O10 Mo3 O10 24.1(6) . 3_666
O11 Mo3 O8 96.3(3) . .
O9 Mo3 O8 95.3(3) . .
O10 Mo3 O8 150.6(4) . .
O10 Mo3 O8 153.4(4) 3_666 .
O11 Mo3 O12 162.6(4) . .
O9 Mo3 O12 92.9(3) . .
O10 Mo3 O12 84.9(4) . .
O10 Mo3 O12 74.5(4) 3_666 .
O8 Mo3 O12 79.0(2) . .
O11 Mo3 O13 91.8(4) . .
O9 Mo3 O13 164.0(3) . .
O10 Mo3 O13 69.4(4) . .
O10 Mo3 O13 86.9(4) 3_666 .
O8 Mo3 O13 82.1(3) . .
O12 Mo3 O13 71.0(2) . .
C3 O12 Mo3 115.6(6) . .
C7 N3 Co1 109.5(5) . .
C10 N6 Co1 107.8(5) . .
C5 N1 Co1 108.7(5) . .
Mo1 O8 Mo3 145.0(4) . .
C6 N2 Co1 110.0(5) . .
C8 N4 Co1 109.7(5) . .
C2 O5 Mo1 118.2(6) . .
C9 N5 Co1 108.1(6) . .
O15 C3 O12 125.3(8) . .
O15 C3 C4 119.6(8) . .
O12 C3 C4 115.1(7) . .
C9 C10 N6 107.6(7) . .
O14 C4 O13 127.6(9) . .
O14 C4 C3 118.1(8) . .
O13 C4 C3 114.3(8) . .
C1 O4 Mo1 120.2(6) . .
C4 O13 Mo3 112.7(6) . .
N1 C5 C6 106.3(7) . .
O6 C2 O5 128.8(9) . .
O6 C2 C1 118.1(8) . .
O5 C2 C1 113.1(8) . .
C8 C7 N3 106.6(7) . .
O7 C1 O4 123.3(9) . .
O7 C1 C2 121.0(8) . .
O4 C1 C2 115.6(7) . .
N4 C8 C7 107.9(7) . .
N2 C6 C5 106.9(7) . .
C10 C9 N5 107.7(7) . .

loop_
_geom_bond_atom_site_label_1
_geom_bond_atom_site_label_2
_geom_bond_distance
_geom_bond_site_symmetry_2
O10 O10 0.81(2) 3_666
O10 Mo3 1.896(14) .
O10 Mo3 1.953(13) 3_666
O2 Mo1 1.710(7) .
O3 Mo1 1.666(8) .
O11 Mo3 1.679(9) .
O1 Mo1 2.308(7) .
Mo1 O8 1.809(6) .
Mo1 O4 2.114(6) .
Mo1 O5 2.225(6) .
Co1 N1 1.953(7) .
Co1 N2 1.960(7) .
Co1 N4 1.962(7) .
Co1 N6 1.963(7) .
Co1 N3 1.972(7) .
Co1 N5 1.983(7) .
Mo3 O9 1.739(8) .
Mo3 O10 1.953(13) 3_666
Mo3 O8 1.977(6) .
Mo3 O12 2.199(6) .
Mo3 O13 2.275(7) .
O6 C2 1.226(10) .
O12 C3 1.261(9) .
O15 C3 1.221(9) .
N3 C7 1.482(11) .
N6 C10 1.484(11) .
N1 C5 1.476(11) .
N2 C6 1.462(11) .
N4 C8 1.456(11) .
O5 C2 1.261(10) .
O7 C1 1.238(10) .
N5 C9 1.474(11) .
C3 C4 1.540(12) .
C10 C9 1.471(12) .
C4 O14 1.231(10) .
C4 O13 1.276(10) .
O4 C1 1.274(10) .
C5 C6 1.506(11) .
C2 C1 1.525(12) .
C7 C8 1.482(12) .
